data_2014041
loop_
_publ_author_name
'Lu, Li-Ping'
'Feng, Si-Si'
'Zhang, Hong-Mei'
'Zhu, Miao-Li'

_publ_section_title
;Bis(\m-1,10-phenanthrolin-2-olato-\k^3^<i>N</i>,<i>N</i>':<i>O</i>)dicopper(I)(<i>Cu{---</i>Cu})
 monohydrate
;
_journal_issue 6
_journal_name_full 'Acta Crystallographica Section C'
_journal_page_first m283
_journal_page_last m284
_journal_paper_doi 10.1107/S0108270104010078
_journal_volume 60
_journal_year 2004
_chemical_formula_iupac '[Cu2 (C12 H7 N2 O)2] , H2 O'
_chemical_formula_moiety 'C24 H14 Cu2 N4 O2 , H2 O'
_chemical_formula_sum 'C24 H16 Cu2 N4 O3'
_chemical_formula_weight 535.49
_chemical_name_systematic
;
Bis(\m-1,10-phenanthrolin-2-olato-\k^3^N,N',O)dicopper(I) monohydrate
;
_space_group_IT_number 15
_symmetry_cell_setting monoclinic
_symmetry_space_group_name_Hall '-C 2yc'
_symmetry_space_group_name_H-M 'C 1 2/c 1'
_atom_sites_solution_hydrogens geom
_atom_sites_solution_primary direct
_atom_sites_solution_secondary difmap
_audit_creation_method SHELXL97
_cell_angle_alpha 90.00
_cell_angle_beta 107.5780(10)
_cell_angle_gamma 90.00
_cell_formula_units_Z 4
_cell_length_a 30.344(3)
_cell_length_b 3.6676(3)
_cell_length_c 19.1508(17)
_cell_measurement_reflns_used 1851
_cell_measurement_temperature 293(2)
_cell_measurement_theta_max 23.65
_cell_measurement_theta_min 2.23
_cell_volume 2031.8(3)
_computing_cell_refinement 'SAINT (Bruker, 2000)'
_computing_data_collection 'SMART (Bruker, 2000)'
_computing_data_reduction SAINT
_computing_molecular_graphics 'SHELXTL/PC (Sheldrick, 1999)'
_computing_publication_material SHELXTL/PC
_computing_structure_refinement 'SHELXL97 (Sheldrick, 1997)'
_computing_structure_solution 'SHELXS97 (Sheldrick, 1997)'
_diffrn_ambient_temperature 293(2)
_diffrn_measured_fraction_theta_full 0.985
_diffrn_measured_fraction_theta_max 0.985
_diffrn_measurement_device_type 'Bruker SMART 1K CCD area-detector'
_diffrn_measurement_method '\f and \w'
_diffrn_radiation_monochromator graphite
_diffrn_radiation_source 'fine-focus sealed tube'
_diffrn_radiation_type MoK\a
_diffrn_radiation_wavelength 0.71073
_diffrn_reflns_av_R_equivalents 0.0330
_diffrn_reflns_av_sigmaI/netI 0.0383
_diffrn_reflns_limit_h_max 35
_diffrn_reflns_limit_h_min -36
_diffrn_reflns_limit_k_max 4
_diffrn_reflns_limit_k_min -4
_diffrn_reflns_limit_l_max 22
_diffrn_reflns_limit_l_min -22
_diffrn_reflns_number 6470
_diffrn_reflns_theta_full 25.02
_diffrn_reflns_theta_max 25.02
_diffrn_reflns_theta_min 2.23
_diffrn_standards_decay_% 0
_diffrn_standards_number 0
_exptl_absorpt_coefficient_mu 2.131
_exptl_absorpt_correction_T_max 0.9196
_exptl_absorpt_correction_T_min 0.5869
_exptl_absorpt_correction_type multi-scan
_exptl_absorpt_process_details '(SADABS; Sheldrick, 2000)'
_exptl_crystal_colour black
_exptl_crystal_density_diffrn 1.751
_exptl_crystal_density_meas ?
_exptl_crystal_density_method 'not measured'
_exptl_crystal_description plate
_exptl_crystal_F_000 1080
_exptl_crystal_size_max 0.28
_exptl_crystal_size_mid 0.15
_exptl_crystal_size_min 0.04
_refine_diff_density_max 1.479
_refine_diff_density_min -0.524
_refine_ls_extinction_method none
_refine_ls_goodness_of_fit_ref 1.135
_refine_ls_hydrogen_treatment constr
_refine_ls_matrix_type full
_refine_ls_number_parameters 150
_refine_ls_number_reflns 1780
_refine_ls_number_restraints 6
_refine_ls_restrained_S_all 1.133
_refine_ls_R_factor_all 0.0693
_refine_ls_R_factor_gt 0.0613
_refine_ls_shift/su_max 0.000
_refine_ls_shift/su_mean 0.000
_refine_ls_structure_factor_coef Fsqd
_refine_ls_weighting_details 'calc w = 1/[\s^2^(Fo^2^)+(0.143P)^2^] where P=(Fo^2^+2Fc^2^)/3'
_refine_ls_weighting_scheme calc
_refine_ls_wR_factor_gt 0.1919
_refine_ls_wR_factor_ref 0.1976
_reflns_number_gt 1506
_reflns_number_total 1780
_reflns_threshold_expression I>2\s(I)
_cod_data_source_file na1661.cif
_cod_data_source_block I
_cod_depositor_comments
;
The following automatic conversions were performed:
'_symmetry_cell_setting' value 'Monoclinic' changed to 'monoclinic'
according to '/home/saulius/struct/CIF-dictionaries/cif_core.dic'
dictionary named 'cif_core.dic' version 2.4.1 from 2010-06-29.

Automatic conversion script
Id: cif_fix_enum 1527 2010-12-29 10:47:43Z saulius 

The following automatic conversions were performed:

'_symmetry_cell_setting' value 'Monoclinic' changed to 'monoclinic'
according to /home/saulius/struct/CIF-dictionaries/cif_core.dic
dictionary named 'cif_core.dic' version 2.4.1 from 2010-06-29.

Automatic conversion script
Id: cif_fix_values 1715 2011-07-08 13:25:40Z adriana 

The following automatic conversions were performed:

'_exptl_crystal_density_meas' value 'not measured' was changed to '?'
- the value is perceived as not measured.

Automatic conversion script
Id: cif_fix_values 3008 2015-01-20 13:52:24Z robertas 
;
_cod_original_cell_volume 2031.7(3)
_cod_original_sg_symbol_H-M 'C 2/c'
_cod_database_code 2014041
_cod_database_fobs_code 2014041

loop_
_symmetry_equiv_pos_as_xyz
'x, y, z'
'-x, y, -z+1/2'
'x+1/2, y+1/2, z'
'-x+1/2, y+1/2, -z+1/2'
'-x, -y, -z'
'x, -y, z-1/2'
'-x+1/2, -y+1/2, -z'
'x+1/2, -y+1/2, z-1/2'

loop_
_atom_site_label
_atom_site_fract_x
_atom_site_fract_y
_atom_site_fract_z
_atom_site_U_iso_or_equiv
_atom_site_adp_type
_atom_site_calc_flag
_atom_site_refinement_flags
_atom_site_occupancy
_atom_site_disorder_assembly
_atom_site_disorder_group
_atom_site_type_symbol
Cu1 0.265841(19) 0.64296(15) 0.95050(3) 0.0418(4) Uani d . 1 . . Cu
N1 0.30823(14) 0.5181(11) 0.8844(2) 0.0410(9) Uani d . 1 . . N
N2 0.32309(15) 0.8069(10) 1.0168(2) 0.0369(9) Uani d . 1 . . N
O1 0.29373(12) 1.0007(10) 1.10659(18) 0.0478(9) Uani d . 1 . . O
C1 0.2991(2) 0.3813(12) 0.8173(3) 0.0497(14) Uani d . 1 . . C
H1 0.2689 0.3160 0.7923 0.060 Uiso calc R 1 . . H
C2 0.3331(2) 0.3320(13) 0.7830(3) 0.0580(16) Uani d . 1 . . C
H2 0.3253 0.2424 0.7354 0.070 Uiso calc R 1 . . H
C3 0.3781(2) 0.4158(14) 0.8195(3) 0.0507(13) Uani d . 1 . . C
H3 0.4010 0.3815 0.7972 0.061 Uiso calc R 1 . . H
C4 0.3894(2) 0.5564(13) 0.8922(3) 0.0460(12) Uani d . 1 . . C
C5 0.35247(19) 0.6082(12) 0.9209(3) 0.0403(12) Uani d . 1 . . C
C6 0.36095(17) 0.7600(13) 0.9919(3) 0.0377(11) Uani d . 1 . . C
C7 0.4347(2) 0.6544(13) 0.9343(4) 0.0531(15) Uani d . 1 . . C
H7 0.4592 0.6227 0.9153 0.064 Uiso calc R 1 . . H
C8 0.44224(19) 0.7949(14) 1.0025(3) 0.0485(13) Uani d . 1 . . C
H8 0.4723 0.8526 1.0300 0.058 Uiso calc R 1 . . H
C9 0.40577(19) 0.8568(11) 1.0333(3) 0.0416(12) Uani d . 1 . . C
C10 0.41170(18) 1.0063(13) 1.1040(3) 0.0449(12) Uani d . 1 . . C
H10 0.4410 1.0703 1.1338 0.054 Uiso calc R 1 . . H
C11 0.37373(19) 1.0556(13) 1.1283(3) 0.0445(12) Uani d . 1 . . C
H11 0.3776 1.1576 1.1742 0.053 Uiso calc R 1 . . H
C12 0.32904(18) 0.9533(13) 1.0844(3) 0.0401(11) Uani d . 1 . . C
O1W 0.5000 0.451(8) 0.7500 0.380(14) Uani d SU 1 . . O

loop_
_atom_site_aniso_label
_atom_site_aniso_U_11
_atom_site_aniso_U_22
_atom_site_aniso_U_33
_atom_site_aniso_U_12
_atom_site_aniso_U_13
_atom_site_aniso_U_23
Cu1 0.0402(5) 0.0510(5) 0.0299(5) -0.0033(2) 0.0044(3) -0.0026(2)
N1 0.046(2) 0.038(2) 0.029(2) -0.0013(18) -0.0028(18) 0.0011(17)
N2 0.043(2) 0.038(2) 0.027(2) -0.0059(17) 0.0056(18) -0.0007(16)
O1 0.048(2) 0.062(2) 0.0305(18) -0.0073(18) 0.0072(16) -0.0097(17)
C1 0.064(4) 0.038(3) 0.039(3) 0.004(2) 0.001(3) -0.004(2)
C2 0.093(5) 0.042(3) 0.035(3) 0.011(3) 0.014(3) -0.001(2)
C3 0.069(4) 0.049(3) 0.036(3) 0.012(3) 0.018(3) 0.002(2)
C4 0.058(3) 0.037(2) 0.044(3) 0.009(2) 0.017(3) 0.009(2)
C5 0.047(3) 0.030(2) 0.039(3) 0.0037(18) 0.005(2) 0.0071(18)
C6 0.044(3) 0.031(2) 0.034(2) 0.002(2) 0.006(2) 0.008(2)
C7 0.059(4) 0.044(3) 0.060(4) 0.007(2) 0.022(3) 0.009(2)
C8 0.042(3) 0.049(3) 0.049(3) -0.003(2) 0.005(2) 0.005(2)
C9 0.046(3) 0.034(2) 0.037(3) -0.0016(19) 0.002(2) 0.0075(19)
C10 0.046(3) 0.043(3) 0.038(3) -0.008(2) 0.000(2) 0.006(2)
C11 0.060(3) 0.039(3) 0.030(2) -0.010(2) 0.007(2) 0.000(2)
C12 0.049(3) 0.039(2) 0.029(2) -0.006(2) 0.007(2) 0.001(2)
O1W 0.380(14) 0.380(14) 0.380(14) 0.000 0.114(4) 0.000

loop_
_atom_type_symbol
_atom_type_description
_atom_type_scat_dispersion_real
_atom_type_scat_dispersion_imag
_atom_type_scat_source
C C 0.0033 0.0016 'International Tables Vol C Tables 4.2.6.8 and 6.1.1.4'
H H 0.0000 0.0000 'International Tables Vol C Tables 4.2.6.8 and 6.1.1.4'
N N 0.0061 0.0033 'International Tables Vol C Tables 4.2.6.8 and 6.1.1.4'
O O 0.0106 0.0060 'International Tables Vol C Tables 4.2.6.8 and 6.1.1.4'
Cu Cu 0.3201 1.2651 'International Tables Vol C Tables 4.2.6.8 and 6.1.1.4'

loop_
_geom_angle_atom_site_label_1
_geom_angle_atom_site_label_2
_geom_angle_atom_site_label_3
_geom_angle_site_symmetry_1
_geom_angle_site_symmetry_3
_geom_angle
_geom_angle_publ_flag
O1 Cu1 N2 7_567 . 173.36(16) y
O1 Cu1 N1 7_567 . 104.07(15) y
N2 Cu1 N1 . . 82.57(16) y
O1 Cu1 Cu1 7_567 7_567 90.38(11) ?
N2 Cu1 Cu1 . 7_567 82.98(13) ?
N1 Cu1 Cu1 . 7_567 165.50(11) ?
C1 N1 C5 . . 118.3(5) ?
C1 N1 Cu1 . . 132.6(4) ?
C5 N1 Cu1 . . 109.1(3) ?
C12 N2 C6 . . 119.5(4) ?
C12 N2 Cu1 . . 126.0(4) ?
C6 N2 Cu1 . . 114.5(3) ?
C12 O1 Cu1 . 7_567 121.5(3) ?
N1 C1 C2 . . 122.6(6) ?
N1 C1 H1 . . 118.7 ?
C2 C1 H1 . . 118.7 ?
C3 C2 C1 . . 119.7(5) ?
C3 C2 H2 . . 120.2 ?
C1 C2 H2 . . 120.2 ?
C2 C3 C4 . . 119.5(5) ?
C2 C3 H3 . . 120.3 ?
C4 C3 H3 . . 120.3 ?
C5 C4 C7 . . 119.7(5) ?
C5 C4 C3 . . 116.4(5) ?
C7 C4 C3 . . 123.8(5) ?
N1 C5 C4 . . 123.4(5) ?
N1 C5 C6 . . 117.0(5) ?
C4 C5 C6 . . 119.6(5) ?
N2 C6 C9 . . 122.7(4) ?
N2 C6 C5 . . 116.8(5) ?
C9 C6 C5 . . 120.5(5) ?
C8 C7 C4 . . 119.9(6) ?
C8 C7 H7 . . 120.0 ?
C4 C7 H7 . . 120.0 ?
C7 C8 C9 . . 122.2(6) ?
C7 C8 H8 . . 118.9 ?
C9 C8 H8 . . 118.9 ?
C6 C9 C8 . . 118.1(5) ?
C6 C9 C10 . . 117.4(5) ?
C8 C9 C10 . . 124.5(5) ?
C11 C10 C9 . . 119.6(5) ?
C11 C10 H10 . . 120.2 ?
C9 C10 H10 . . 120.2 ?
C10 C11 C12 . . 120.9(5) ?
C10 C11 H11 . . 119.5 ?
C12 C11 H11 . . 119.5 ?
O1 C12 N2 . . 119.1(4) ?
O1 C12 C11 . . 121.0(4) ?
N2 C12 C11 . . 119.9(5) ?

loop_
_geom_bond_atom_site_label_1
_geom_bond_atom_site_label_2
_geom_bond_site_symmetry_2
_geom_bond_distance
_geom_bond_publ_flag
Cu1 O1 7_567 1.883(3) y
Cu1 N2 . 1.913(4) y
Cu1 N1 . 2.109(4) y
Cu1 Cu1 7_567 2.4971(11) y
N1 C1 . 1.328(7) ?
N1 C5 . 1.354(7) ?
N2 C12 . 1.361(6) ?
N2 C6 . 1.382(7) ?
O1 C12 . 1.279(6) ?
O1 Cu1 7_567 1.883(3) ?
C1 C2 . 1.393(9) ?
C1 H1 . 0.9300 ?
C2 C3 . 1.366(9) ?
C2 H2 . 0.9300 ?
C3 C4 . 1.425(8) ?
C3 H3 . 0.9300 ?
C4 C5 . 1.403(8) ?
C4 C7 . 1.412(9) ?
C5 C6 . 1.419(7) ?
C6 C9 . 1.397(7) ?
C7 C8 . 1.358(8) ?
C7 H7 . 0.9300 ?
C8 C9 . 1.420(8) ?
C8 H8 . 0.9300 ?
C9 C10 . 1.422(8) ?
C10 C11 . 1.378(8) ?
C10 H10 . 0.9300 ?
C11 C12 . 1.414(7) ?
C11 H11 . 0.9300 ?

loop_
_geom_hbond_atom_site_label_D
_geom_hbond_atom_site_label_H
_geom_hbond_atom_site_label_A
_geom_hbond_site_symmetry_A
_geom_hbond_distance_DH
_geom_hbond_distance_HA
_geom_hbond_distance_DA
_geom_hbond_angle_DHA
_geom_hbond_publ_flag
C2 H2 O1 6_565 0.93 2.52 3.448(7) 172.9 y

loop_
_geom_torsion_atom_site_label_1
_geom_torsion_atom_site_label_2
_geom_torsion_atom_site_label_3
_geom_torsion_atom_site_label_4
_geom_torsion_site_symmetry_1
_geom_torsion
O1 Cu1 N1 C1 7_567 1.9(5)
N2 Cu1 N1 C1 . -178.0(5)
Cu1 Cu1 N1 C1 7_567 -173.5(3)
O1 Cu1 N1 C5 7_567 -179.4(3)
N2 Cu1 N1 C5 . 0.7(3)
Cu1 Cu1 N1 C5 7_567 5.2(7)
N1 Cu1 N2 C12 . -179.9(4)
Cu1 Cu1 N2 C12 7_567 1.2(4)
N1 Cu1 N2 C6 . -1.3(3)
Cu1 Cu1 N2 C6 7_567 179.9(3)
C5 N1 C1 C2 . -0.8(7)
Cu1 N1 C1 C2 . 177.8(3)
N1 C1 C2 C3 . 2.0(8)
C1 C2 C3 C4 . -0.6(7)
C2 C3 C4 C5 . -1.6(7)
C2 C3 C4 C7 . -179.4(5)
C1 N1 C5 C4 . -1.7(7)
Cu1 N1 C5 C4 . 179.4(4)
C1 N1 C5 C6 . 178.9(4)
Cu1 N1 C5 C6 . -0.1(5)
C7 C4 C5 N1 . -179.3(4)
C3 C4 C5 N1 . 2.8(7)
C7 C4 C5 C6 . 0.2(7)
C3 C4 C5 C6 . -177.7(4)
C12 N2 C6 C9 . 0.0(7)
Cu1 N2 C6 C9 . -178.8(3)
C12 N2 C6 C5 . -179.6(4)
Cu1 N2 C6 C5 . 1.6(5)
N1 C5 C6 N2 . -1.0(6)
C4 C5 C6 N2 . 179.5(4)
N1 C5 C6 C9 . 179.4(4)
C4 C5 C6 C9 . -0.1(7)
C5 C4 C7 C8 . 0.6(7)
C3 C4 C7 C8 . 178.4(5)
C4 C7 C8 C9 . -1.5(8)
N2 C6 C9 C8 . 179.7(4)
C5 C6 C9 C8 . -0.7(6)
N2 C6 C9 C10 . 0.6(7)
C5 C6 C9 C10 . -179.8(4)
C7 C8 C9 C6 . 1.6(7)
C7 C8 C9 C10 . -179.4(4)
C6 C9 C10 C11 . -1.2(7)
C8 C9 C10 C11 . 179.8(4)
C9 C10 C11 C12 . 1.2(7)
Cu1 O1 C12 N2 7_567 2.3(7)
Cu1 O1 C12 C11 7_567 -178.7(3)
C6 N2 C12 O1 . 179.0(4)
Cu1 N2 C12 O1 . -2.4(7)
C6 N2 C12 C11 . 0.0(7)
Cu1 N2 C12 C11 . 178.6(3)
C10 C11 C12 O1 . -179.6(5)
C10 C11 C12 N2 . -0.6(7)
